data_7207627
loop_
_publ_author_name
'Martins, D.'
'Sanselme, M.'
'Houssin, O.'
'Dupray, V.'
'Petit, M. N.'
'Pasquier, D.'
'Diolez, C.'
'Coquerel, G.'

_publ_section_title
;
 Physical transformations of the active pharmaceutical ingredient BN83495:
 enantiotropic and monotropic relationships. Access to several polymorphic
 forms by using various solvation--desolvation processes
;
_journal_issue 7
_journal_name_full CrystEngComm
_journal_page_first 2507
_journal_paper_doi 10.1039/c2ce06537a
_journal_volume 14
_journal_year 2012
_chemical_compound_source 'synthesis as described'
_chemical_formula_moiety 'C16 H19 N1 O6 S2'
_chemical_formula_sum 'C16 H19 N O6 S2'
_chemical_formula_weight 385.44
_chemical_name_systematic
;
?
;
_space_group_IT_number 15
_symmetry_cell_setting monoclinic
_symmetry_Int_Tables_number 15
_symmetry_space_group_name_Hall '-C 2yc'
_symmetry_space_group_name_H-M 'C 1 2/c 1'
_atom_sites_solution_hydrogens geom
_atom_sites_solution_primary direct
_atom_sites_solution_secondary difmap
_audit_conform_dict_location ftp://ftp.iucr.org/pub/cif_core.dic
_audit_conform_dict_name cif_core.dic
_audit_conform_dict_version 2.3
_audit_creation_date 2011-10-18T14:27:10-00:00
_audit_creation_method 'WinGX routine CIF_UPDATE'
_cell_angle_alpha 90
_cell_angle_beta 126.015(9)
_cell_angle_gamma 90
_cell_formula_units_Z 8
_cell_length_a 28.713(2)
_cell_length_b 9.399(7)
_cell_length_c 16.6487(12)
_cell_measurement_reflns_used 0
_cell_measurement_temperature 293(2)
_cell_measurement_theta_max 0
_cell_measurement_theta_min 0
_cell_measurement_wavelength 0.71073
_cell_volume 3634(3)
_computing_molecular_graphics 'Ortep-3 for Windows (Farrugia, 1997)'
_computing_publication_material 'WinGX publication routines (Farrugia, 1999)'
_computing_structure_refinement 'SHELXL-97 (Sheldrick, 1997)'
_computing_structure_solution 'SHELXS-86 (Sheldrick, 1986)'
_diffrn_ambient_temperature 293(2)
_diffrn_measured_fraction_theta_full 0.851
_diffrn_measured_fraction_theta_max 0.851
_diffrn_radiation_monochromator graphite
_diffrn_radiation_probe x-ray
_diffrn_radiation_type MoK\a
_diffrn_radiation_wavelength 0.71073
_diffrn_reflns_av_R_equivalents 0.1371
_diffrn_reflns_av_unetI/netI 0.321
_diffrn_reflns_limit_h_max 35
_diffrn_reflns_limit_h_min -37
_diffrn_reflns_limit_k_max 11
_diffrn_reflns_limit_k_min -11
_diffrn_reflns_limit_l_max 21
_diffrn_reflns_limit_l_min -22
_diffrn_reflns_number 11894
_diffrn_reflns_theta_full 28.56
_diffrn_reflns_theta_max 28.56
_diffrn_reflns_theta_min 2.34
_exptl_absorpt_coefficient_mu 0.325
_exptl_absorpt_correction_type none
_exptl_crystal_colour colourless
_exptl_crystal_density_diffrn 1.409
_exptl_crystal_density_method 'not measured'
_exptl_crystal_description prism
_exptl_crystal_F_000 1616
_exptl_crystal_size_max 0.4
_exptl_crystal_size_mid 0.2
_exptl_crystal_size_min 0.1
_refine_diff_density_max 0.517
_refine_diff_density_min -0.624
_refine_diff_density_rms 0.116
_refine_ls_extinction_method none
_refine_ls_goodness_of_fit_ref 1.068
_refine_ls_hydrogen_treatment constr
_refine_ls_matrix_type full
_refine_ls_number_parameters 228
_refine_ls_number_reflns 3949
_refine_ls_number_restraints 0
_refine_ls_restrained_S_all 1.068
_refine_ls_R_factor_all 0.2781
_refine_ls_R_factor_gt 0.1572
_refine_ls_shift/su_max 0
_refine_ls_shift/su_mean 0
_refine_ls_structure_factor_coef Fsqd
_refine_ls_weighting_details 'calc w=1/[\s^2^(Fo^2^)+(0.2000P)^2^+0.0000P] where P=(Fo^2^+2Fc^2^)/3'
_refine_ls_weighting_scheme calc
_refine_ls_wR_factor_gt 0.388
_refine_ls_wR_factor_ref 0.5387
_reflns_number_gt 1372
_reflns_number_total 3949
_reflns_threshold_expression >2sigma(I)
_cod_data_source_file c2ce06537a.txt
_cod_data_source_block bn50cmodifie
_cod_database_code 7207627

loop_
_symmetry_equiv_pos_as_xyz
'x, y, z'
'-x, y, -z+1/2'
'x+1/2, y+1/2, z'
'-x+1/2, y+1/2, -z+1/2'
'-x, -y, -z'
'x, -y, z-1/2'
'-x+1/2, -y+1/2, -z'
'x+1/2, -y+1/2, z-1/2'

loop_
_atom_site_label
_atom_site_type_symbol
_atom_site_fract_x
_atom_site_fract_y
_atom_site_fract_z
_atom_site_U_iso_or_equiv
_atom_site_adp_type
_atom_site_occupancy
_atom_site_symmetry_multiplicity
_atom_site_calc_flag
_atom_site_refinement_flags
S1S S 0.20805(13) 0.5757(4) 0.1369(3) 0.0943(13) Uani 1 1 d .
O1S O 0.2139(4) 0.5214(12) 0.2274(8) 0.134(4) Uani 1 1 d .
C1S C 0.2694(6) 0.6782(14) 0.1798(12) 0.115(5) Uani 1 1 d .
H1S1 H 0.2688 0.7616 0.2125 0.172 Uiso 1 1 calc R
H1S2 H 0.2698 0.7059 0.1247 0.172 Uiso 1 1 calc R
H1S3 H 0.3032 0.6233 0.2258 0.172 Uiso 1 1 calc R
C2S C 0.2252(6) 0.4239(14) 0.0912(13) 0.114(5) Uani 1 1 d .
H2S1 H 0.2582 0.3754 0.146 0.172 Uiso 1 1 calc R
H2S2 H 0.2335 0.456 0.0461 0.172 Uiso 1 1 calc R
H2S3 H 0.1929 0.36 0.0572 0.172 Uiso 1 1 calc R
S1 S 0.11132(12) 0.7393(3) 0.2439(2) 0.0730(10) Uani 1 1 d .
O1 O -0.0859(2) 0.4386(7) 0.1159(5) 0.0645(18) Uani 1 1 d .
O2 O 0.0705(3) 0.6637(7) 0.1385(5) 0.075(2) Uani 1 1 d .
O3 O -0.1629(3) 0.3534(7) 0.0975(6) 0.078(2) Uani 1 1 d .
O4 O 0.0788(4) 0.7592(8) 0.2833(7) 0.089(2) Uani 1 1 d .
O5 O 0.1316(4) 0.8561(8) 0.2190(6) 0.097(3) Uani 1 1 d .
N1 N 0.1623(4) 0.6326(9) 0.3100(6) 0.074(2) Uani 1 1 d .
C1 C 0.0433(4) 0.5393(11) 0.1383(7) 0.067(3) Uani 1 1 d .
C2 C -0.0081(4) 0.5473(10) 0.1307(7) 0.062(2) Uani 1 1 d .
H2 H -0.0232 0.6351 0.1304 0.075 Uiso 1 1 calc R
C3 C -0.0349(4) 0.4271(10) 0.1238(7) 0.055(2) Uani 1 1 d .
C4 C -0.0144(4) 0.2931(9) 0.1268(7) 0.052(2) Uani 1 1 d .
C5 C 0.0390(4) 0.2899(10) 0.1371(7) 0.062(3) Uani 1 1 d .
H5 H 0.055 0.2024 0.1399 0.075 Uiso 1 1 calc R
C6 C 0.0665(4) 0.4097(11) 0.1428(7) 0.068(3) Uani 1 1 d .
H6 H 0.1011 0.4045 0.1496 0.082 Uiso 1 1 calc R
C7 C -0.1196(4) 0.3258(10) 0.1019(7) 0.061(2) Uani 1 1 d .
C8 C -0.0992(4) 0.1858(10) 0.0995(8) 0.060(2) Uani 1 1 d .
C9 C -0.0477(4) 0.1724(8) 0.1161(6) 0.049(2) Uani 1 1 d .
C10 C -0.0266(4) 0.0209(9) 0.1168(7) 0.066(3) Uani 1 1 d .
H10A H 0.014 0.025 0.1442 0.079 Uiso 1 1 calc R
H10B H -0.0305 -0.039 0.1599 0.079 Uiso 1 1 calc R
C11 C -0.0585(4) -0.0448(11) 0.0169(7) 0.069(3) Uani 1 1 d .
H11A H -0.0346 -0.118 0.0174 0.083 Uiso 1 1 calc R
H11B H -0.0652 0.0273 -0.0305 0.083 Uiso 1 1 calc R
C12 C -0.1167(5) -0.1113(14) -0.0192(10) 0.089(4) Uani 1 1 d .
H12A H -0.1342 -0.1518 -0.0846 0.107 Uiso 1 1 calc R
H12B H -0.1101 -0.1882 0.0253 0.107 Uiso 1 1 calc R
C13 C -0.1582(5) -0.0065(12) -0.0241(9) 0.086(4) Uani 1 1 d .
H13A H -0.194 -0.0563 -0.0505 0.103 Uiso 1 1 calc R
H13B H -0.1661 0.0662 -0.0721 0.103 Uiso 1 1 calc R
C14 C -0.1408(5) 0.0699(12) 0.0721(10) 0.086(3) Uani 1 1 d .
H14A H -0.175 0.1087 0.0628 0.103 Uiso 1 1 calc R
H14B H -0.1239 0.0014 0.1259 0.103 Uiso 1 1 calc R

loop_
_atom_site_aniso_label
_atom_site_aniso_U_11
_atom_site_aniso_U_22
_atom_site_aniso_U_33
_atom_site_aniso_U_23
_atom_site_aniso_U_13
_atom_site_aniso_U_12
S1S 0.0834(19) 0.103(3) 0.106(2) 0.029(2) 0.0611(18) 0.0216(18)
O1S 0.137(8) 0.166(10) 0.155(9) 0.083(8) 0.116(8) 0.049(7)
C1S 0.118(10) 0.098(11) 0.144(13) -0.030(10) 0.085(10) -0.032(8)
C2S 0.110(10) 0.081(10) 0.156(14) -0.009(9) 0.081(10) 0.002(7)
S1 0.0855(18) 0.0541(18) 0.0792(17) -0.0049(14) 0.0483(14) -0.0176(13)
O1 0.064(4) 0.047(4) 0.086(4) -0.006(3) 0.046(3) 0.005(3)
O2 0.082(4) 0.066(5) 0.066(4) -0.001(3) 0.038(4) -0.022(4)
O3 0.074(4) 0.063(5) 0.103(6) 0.000(4) 0.055(4) 0.008(3)
O4 0.118(6) 0.054(5) 0.124(7) -0.025(4) 0.087(6) -0.009(4)
O5 0.116(6) 0.062(5) 0.094(6) 0.009(4) 0.051(5) -0.005(4)
N1 0.091(6) 0.069(6) 0.068(5) -0.001(5) 0.051(5) -0.014(5)
C1 0.078(6) 0.060(7) 0.064(5) -0.004(5) 0.042(5) -0.015(5)
C2 0.070(5) 0.039(5) 0.072(6) 0.001(5) 0.039(5) 0.003(4)
C3 0.064(5) 0.045(5) 0.060(5) -0.007(4) 0.038(4) 0.001(4)
C4 0.071(5) 0.027(4) 0.066(5) -0.022(4) 0.044(4) -0.013(4)
C5 0.064(5) 0.044(5) 0.077(6) -0.029(5) 0.041(5) -0.006(4)
C6 0.061(5) 0.070(7) 0.072(6) -0.027(5) 0.039(4) -0.011(5)
C7 0.064(5) 0.046(6) 0.072(6) -0.010(5) 0.039(5) 0.000(5)
C8 0.069(5) 0.038(5) 0.075(6) 0.005(4) 0.044(5) 0.003(4)
C9 0.073(5) 0.023(4) 0.053(4) 0.002(3) 0.038(4) 0.016(4)
C10 0.083(6) 0.033(5) 0.079(6) -0.021(5) 0.047(5) 0.000(4)
C11 0.088(6) 0.059(6) 0.063(5) -0.018(5) 0.047(5) -0.008(5)
C12 0.095(8) 0.075(8) 0.099(8) -0.028(7) 0.058(7) -0.003(6)
C13 0.074(6) 0.068(8) 0.101(8) -0.040(6) 0.043(6) -0.025(5)
C14 0.091(7) 0.065(8) 0.117(9) 0.004(7) 0.071(7) 0.008(6)

loop_
_atom_type_symbol
_atom_type_description
_atom_type_scat_dispersion_real
_atom_type_scat_dispersion_imag
_atom_type_scat_source
C C 0.0033 0.0016 'International Tables Vol C Tables 4.2.6.8 and 6.1.1.4'
H H 0 0 'International Tables Vol C Tables 4.2.6.8 and 6.1.1.4'
N N 0.0061 0.0033 'International Tables Vol C Tables 4.2.6.8 and 6.1.1.4'
O O 0.0106 0.006 'International Tables Vol C Tables 4.2.6.8 and 6.1.1.4'
S S 0.1246 0.1234 'International Tables Vol C Tables 4.2.6.8 and 6.1.1.4'

loop_
_geom_angle_atom_site_label_1
_geom_angle_atom_site_label_2
_geom_angle_atom_site_label_3
_geom_angle
O1S S1S C1S 106.6(8)
O1S S1S C2S 104.8(7)
C1S S1S C2S 98.5(7)
S1S C1S H1S1 109.5
S1S C1S H1S2 109.5
H1S1 C1S H1S2 109.5
S1S C1S H1S3 109.5
H1S1 C1S H1S3 109.5
H1S2 C1S H1S3 109.5
S1S C2S H2S1 109.5
S1S C2S H2S2 109.5
H2S1 C2S H2S2 109.5
S1S C2S H2S3 109.5
H2S1 C2S H2S3 109.5
H2S2 C2S H2S3 109.5
O5 S1 O4 121.6(5)
O5 S1 N1 109.0(5)
O4 S1 N1 110.6(5)
O5 S1 O2 100.7(4)
O4 S1 O2 107.8(5)
N1 S1 O2 105.5(5)
C7 O1 C3 123.9(7)
C1 O2 S1 115.0(6)
C6 C1 O2 119.2(10)
C6 C1 C2 120.3(9)
O2 C1 C2 120.5(9)
C3 C2 C1 119.0(9)
C3 C2 H2 120.5
C1 C2 H2 120.5
C2 C3 C4 123.9(9)
C2 C3 O1 117.6(8)
C4 C3 O1 118.5(8)
C3 C4 C9 118.7(8)
C3 C4 C5 115.3(8)
C9 C4 C5 126.0(8)
C6 C5 C4 122.1(8)
C6 C5 H5 119
C4 C5 H5 119
C5 C6 C1 119.5(9)
C5 C6 H6 120.2
C1 C6 H6 120.2
O3 C7 O1 116.0(8)
O3 C7 C8 126.8(9)
O1 C7 C8 117.0(8)
C9 C8 C7 119.5(8)
C9 C8 C14 126.0(8)
C7 C8 C14 114.4(8)
C8 C9 C4 122.0(7)
C8 C9 C10 117.9(8)
C4 C9 C10 120.1(8)
C11 C10 C9 113.2(8)
C11 C10 H10A 108.9
C9 C10 H10A 108.9
C11 C10 H10B 108.9
C9 C10 H10B 108.9
H10A C10 H10B 107.7
C10 C11 C12 114.9(9)
C10 C11 H11A 108.5
C12 C11 H11A 108.5
C10 C11 H11B 108.5
C12 C11 H11B 108.5
H11A C11 H11B 107.5
C13 C12 C11 113.4(10)
C13 C12 H12A 108.9
C11 C12 H12A 108.9
C13 C12 H12B 108.9
C11 C12 H12B 108.9
H12A C12 H12B 107.7
C12 C13 C14 118.9(10)
C12 C13 H13A 107.6
C14 C13 H13A 107.6
C12 C13 H13B 107.6
C14 C13 H13B 107.6
H13A C13 H13B 107
C8 C14 C13 111.9(10)
C8 C14 H14A 109.2
C13 C14 H14A 109.2
C8 C14 H14B 109.2
C13 C14 H14B 109.2
H14A C14 H14B 107.9

loop_
_geom_bond_atom_site_label_1
_geom_bond_atom_site_label_2
_geom_bond_distance
S1S O1S 1.505(9)
S1S C1S 1.749(12)
S1S C2S 1.815(14)
C1S H1S1 0.96
C1S H1S2 0.96
C1S H1S3 0.96
C2S H2S1 0.96
C2S H2S2 0.96
C2S H2S3 0.96
S1 O5 1.415(8)
S1 O4 1.436(9)
S1 N1 1.570(9)
S1 O2 1.593(7)
O1 C7 1.360(10)
O1 C3 1.394(10)
O2 C1 1.404(11)
O3 C7 1.229(10)
C1 C6 1.370(14)
C1 C2 1.408(14)
C2 C3 1.334(12)
C2 H2 0.93
C3 C4 1.380(12)
C4 C9 1.426(12)
C4 C5 1.440(11)
C5 C6 1.346(13)
C5 H5 0.93
C6 H6 0.93
C7 C8 1.451(13)
C8 C9 1.343(12)
C8 C14 1.476(13)
C9 C10 1.545(11)
C10 C11 1.482(12)
C10 H10A 0.97
C10 H10B 0.97
C11 C12 1.538(15)
C11 H11A 0.97
C11 H11B 0.97
C12 C13 1.509(15)
C12 H12A 0.97
C12 H12B 0.97
C13 C14 1.547(16)
C13 H13A 0.97
C13 H13B 0.97
C14 H14A 0.97
C14 H14B 0.97

loop_
_geom_torsion_atom_site_label_1
_geom_torsion_atom_site_label_2
_geom_torsion_atom_site_label_3
_geom_torsion_atom_site_label_4
_geom_torsion
O5 S1 O2 C1 179.4(8)
O4 S1 O2 C1 -52.1(8)
N1 S1 O2 C1 66.1(8)
S1 O2 C1 C6 -98.1(10)
S1 O2 C1 C2 83.8(10)
C6 C1 C2 C3 -2.7(15)
O2 C1 C2 C3 175.4(8)
C1 C2 C3 C4 2.1(15)
C1 C2 C3 O1 -179.7(8)
C7 O1 C3 C2 175.6(9)
C7 O1 C3 C4 -6.2(13)
C2 C3 C4 C9 -178.4(9)
O1 C3 C4 C9 3.5(13)
C2 C3 C4 C5 -0.6(14)
O1 C3 C4 C5 -178.8(7)
C3 C4 C5 C6 -0.3(14)
C9 C4 C5 C6 177.2(9)
C4 C5 C6 C1 -0.2(16)
O2 C1 C6 C5 -176.4(9)
C2 C1 C6 C5 1.7(16)
C3 O1 C7 O3 179.2(8)
C3 O1 C7 C8 2.7(14)
O3 C7 C8 C9 -172.7(10)
O1 C7 C8 C9 3.4(15)
O3 C7 C8 C14 11.0(16)
O1 C7 C8 C14 -172.9(9)
C7 C8 C9 C4 -6.0(15)
C14 C8 C9 C4 169.9(10)
C7 C8 C9 C10 177.8(8)
C14 C8 C9 C10 -6.3(15)
C3 C4 C9 C8 2.5(14)
C5 C4 C9 C8 -174.9(9)
C3 C4 C9 C10 178.7(8)
C5 C4 C9 C10 1.2(14)
C8 C9 C10 C11 71.6(12)
C4 C9 C10 C11 -104.7(10)
C9 C10 C11 C12 -81.3(12)
C10 C11 C12 C13 59.0(14)
C11 C12 C13 C14 -60.3(15)
C9 C8 C14 C13 -57.4(15)
C7 C8 C14 C13 118.7(10)
C12 C13 C14 C8 77.0(14)
